data_7006504
loop_
_publ_author_name
'Deacon, Glen B.'
'Fallon, Gary D.'
'Forsyth, Craig M.'
'Harris, Stuart C.'
'Junk, Peter C.'
'Skelton, Brian W.'
'White, Allan H.'

_publ_section_title
;
 Manipulation of reaction pathways in redox transmetallation-ligand
 exchange syntheses of lanthanoid(II)/(III) aryloxide complexes.
;
_journal_issue 6
_journal_name_full 'Dalton transactions (Cambridge, England : 2003)'
_journal_page_first 802
_journal_page_last 812
_journal_paper_doi 10.1039/b511609k
_journal_year 2006
_chemical_formula_moiety 'C68 H110 Er2 O12, 2(C4 H8 O)'
_chemical_formula_sum 'C76 H126 Er2 O14'
_chemical_formula_weight 1598.35
_space_group_IT_number 14
_symmetry_cell_setting monoclinic
_symmetry_space_group_name_Hall '-P 2ybc'
_symmetry_space_group_name_H-M 'P 1 21/c 1'
_audit_creation_date 05-09-28
_audit_creation_method Xtal3.6
_cell_angle_alpha 90.00000
_cell_angle_beta 91.63(3)
_cell_angle_gamma 90.00000
_cell_formula_units_Z 2
_cell_length_a 9.894(2)
_cell_length_b 25.581(8)
_cell_length_c 15.606(8)
_cell_measurement_reflns_used 12
_cell_measurement_temperature 300
_cell_measurement_theta_max 16.2
_cell_measurement_theta_min 12.5
_cell_volume 3948(3)
_computing_cell_refinement 'Siemens SAINT (Siemens, 1995)'
_computing_data_collection 'Siemens SMART (Siemens, 1995)'
_computing_data_reduction 'xtal ADDREF SORTRF'
_computing_molecular_graphics xtal
_computing_publication_material 'xtal BONDLA CIFIO'
_computing_structure_refinement 'xtal CRYLSQ'
_computing_structure_solution xtal
_diffrn_ambient_temperature 300
_diffrn_measured_fraction_theta_full 1
_diffrn_measured_fraction_theta_max 1
_diffrn_measurement_device_type
;
CAD4 diffractometer
;
_diffrn_measurement_method '2\q-\w scans'
_diffrn_radiation_detector 'scintillation counter'
_diffrn_radiation_monochromator graphite
_diffrn_radiation_source 'sealed tube'
_diffrn_radiation_type 'Mo K\a'
_diffrn_radiation_wavelength .71073
_diffrn_reflns_av_sigmaI/netI .066
_diffrn_reflns_limit_h_max 11
_diffrn_reflns_limit_h_min 0
_diffrn_reflns_limit_k_max 30
_diffrn_reflns_limit_k_min 0
_diffrn_reflns_limit_l_max 18
_diffrn_reflns_limit_l_min -18
_diffrn_reflns_number 6936
_diffrn_reflns_theta_full 25
_diffrn_reflns_theta_max 25.0
_diffrn_reflns_theta_min 1.53
_diffrn_standards_decay_% 0
_diffrn_standards_interval_time 60
_diffrn_standards_number 8
_exptl_absorpt_coefficient_mu 2.168
_exptl_absorpt_correction_T_max .69
_exptl_absorpt_correction_T_min .63
_exptl_absorpt_correction_type gaussian
_exptl_absorpt_process_details
;
XTAL absorb
;
_exptl_crystal_colour colourless
_exptl_crystal_density_diffrn 1.344
_exptl_crystal_description block
_exptl_crystal_F_000 1660
_exptl_crystal_size_max .23
_exptl_crystal_size_mid .23
_exptl_crystal_size_min .2
_refine_diff_density_max .585
_refine_diff_density_min -.602
_refine_ls_extinction_expression 'Eq22 p292 "Cryst. Comp." Munksgaard 1970'
_refine_ls_extinction_method none
_refine_ls_goodness_of_fit_all 1.06
_refine_ls_goodness_of_fit_ref 1.037
_refine_ls_hydrogen_treatment noref
_refine_ls_matrix_type full
_refine_ls_number_constraints 0
_refine_ls_number_parameters 420
_refine_ls_number_reflns 4770
_refine_ls_number_restraints 10
_refine_ls_R_factor_all .063
_refine_ls_R_factor_gt .037
_refine_ls_shift/su_max .049
_refine_ls_shift/su_mean .002
_refine_ls_structure_factor_coef F
_refine_ls_weighting_scheme calc
_refine_ls_wR_factor_all .062
_refine_ls_wR_factor_ref .049
_reflns_d_resolution_high .841
_reflns_d_resolution_low 13.283
_reflns_Friedel_coverage 0
_reflns_limit_h_max 11
_reflns_limit_h_min 0
_reflns_limit_k_max 30
_reflns_limit_k_min 0
_reflns_limit_l_max 18
_reflns_limit_l_min -18
_reflns_number_gt 4770
_reflns_number_total 6936
_reflns_threshold_expression 'I > 2.00 sig(I )'
_cod_data_source_file b511609k.txt
_cod_data_source_block sch244
_cod_original_sg_symbol_Hall -p_2ybc
_cod_original_sg_symbol_H-M P_1_21/c_1
_cod_database_code 7006504

loop_
_symmetry_equiv_pos_as_xyz
+x,+y,+z
-x,1/2+y,1/2-z
-x,-y,-z
+x,1/2-y,1/2+z

loop_
_atom_site_label
_atom_site_fract_x
_atom_site_fract_y
_atom_site_fract_z
_atom_site_U_iso_or_equiv
_atom_site_adp_type
_atom_site_calc_flag
_atom_site_calc_attached_atom
_atom_site_occupancy
_atom_site_disorder_assembly
_atom_site_disorder_group
Er .02946(3) .005507(10) .117031(17) .03406(17) Uani ? ? 1.00000 ? ?
O0 .1256(5) -.0061(2) -.0079(3) .045(3) Uani ? ? 1.00000 ? ?
O11 .0411(4) .08380(16) .1463(3) .043(3) Uani ? ? 1.00000 ? ?
C11 .0738(7) .1314(2) .1792(4) .041(4) Uani ? ? 1.00000 ? ?
C12 .1979(7) .1545(2) .1618(5) .044(4) Uani ? ? 1.00000 ? ?
C121 .2918(7) .1337(3) .0919(5) .045(4) Uani ? ? 1.00000 ? ?
C122 .2101(8) .1291(3) .0082(5) .058(5) Uani ? ? 1.00000 ? ?
C123 .3591(7) .0823(3) .1157(5) .054(5) Uani ? ? 1.00000 ? ?
C124 .4065(8) .1732(3) .0749(6) .067(5) Uani ? ? 1.00000 ? ?
C13 .2393(7) .1992(3) .2079(5) .054(5) Uani ? ? 1.00000 ? ?
C14 .1536(8) .2231(3) .2642(5) .060(5) Uani ? ? 1.00000 ? ?
O14 .1849(6) .2665(2) .3121(5) .096(5) Uani ? ? 1.00000 ? ?
C141 .3219(10) .2822(4) .3141(7) .109(9) Uani ? ? 1.00000 ? ?
C15 .0251(8) .2040(3) .2723(5) .059(5) Uani ? ? 1.00000 ? ?
C16 -.0197(7) .1587(3) .2301(5) .046(4) Uani ? ? 1.00000 ? ?
C161 -.1671(7) .1406(3) .2385(5) .051(4) Uani ? ? 1.00000 ? ?
C162 -.2325(7) .1313(3) .1499(6) .063(5) Uani ? ? 1.00000 ? ?
C163 -.1742(8) .0923(3) .2945(6) .068(6) Uani ? ? 1.00000 ? ?
C164 -.2545(8) .1837(3) .2814(6) .074(6) Uani ? ? 1.00000 ? ?
O21 .1627(4) -.03315(17) .2037(3) .041(3) Uani ? ? 1.00000 ? ?
C21 .2367(6) -.0655(3) .2545(4) .042(4) Uani ? ? 1.00000 ? ?
C22 .2700(7) -.0513(3) .3404(5) .050(4) Uani ? ? 1.00000 ? ?
C221 .2244(9) -.0003(3) .3816(5) .064(5) Uani ? ? 1.00000 ? ?
C222 .0718(10) .0027(4) .3828(6) .085(6) Uani ? ? 1.00000 ? ?
C223 .2783(12) .0465(4) .3330(6) .093(7) Uani ? ? 1.00000 ? ?
C224 .2725(12) .0067(4) .4754(6) .099(8) Uani ? ? 1.00000 ? ?
C23 .3454(8) -.0865(4) .3911(5) .062(5) Uani ? ? 1.00000 ? ?
O24 .4600(7) -.1714(3) .4067(5) .109(6) Uani ? ? 1.00000 ? ?
C24 .3880(9) -.1336(4) .3603(6) .072(6) Uani ? ? 1.00000 ? ?
C241 .4846(13) -.1628(6) .4917(7) .144(12) Uani ? ? 1.00000 ? ?
C25 .3568(8) -.1471(3) .2755(5) .057(5) Uani ? ? 1.00000 ? ?
C26 .2836(7) -.1139(3) .2224(4) .046(4) Uani ? ? 1.00000 ? ?
C261 .2653(7) -.1286(3) .1277(5) .047(4) Uani ? ? 1.00000 ? ?
C262 .1151(7) -.1298(3) .0992(5) .054(5) Uani ? ? 1.00000 ? ?
C263 .3459(7) -.0892(3) .0755(5) .050(4) Uani ? ? 1.00000 ? ?
C264 .3196(9) -.1827(3) .1069(6) .067(5) Uani ? ? 1.00000 ? ?
O101 -.1542(5) -.0343(2) .1857(3) .054(3) Uani ? ? 1.00000 ? ?
C102 -.2950(8) -.0215(3) .1725(5) .063(5) Uani ? ? 1.00000 ? ?
C103 -.3637(10) -.0389(5) .2502(8) .103(8) Uani ? ? 1.00000 ? ?
C104 -.2702(12) -.0745(5) .2955(8) .118(10) Uani ? ? 1.00000 ? ?
C105 -.1497(9) -.0797(3) .2422(6) .071(6) Uani ? ? 1.00000 ? ?
O201 .085(2) .3497(7) .0624(17) .32(2) Uani ? ? 1.00000 ? ?
C202 .126(2) .3081(13) .0185(18) .27(3) Uani ? ? 1.00000 ? ?
C203 .016(3) .2693(6) .0227(16) .20(2) Uani ? ? 1.00000 ? ?
C204 -.0834(17) .2918(10) .0574(19) .25(3) Uani ? ? 1.00000 ? ?
C205 -.032(3) .3377(11) .096(2) .34(4) Uani ? ? 1.00000 ? ?
H0 .200(12) -.010(4) -.004(8) .13(5) Uiso ? ? 1.00000 ? ?
H122a .26779 .11667 -.03585 .08600 Uiso ? ? 1.00000 ? ?
H122b .17578 .16245 -.00837 .08600 Uiso ? ? 1.00000 ? ?
H122c .13824 .10538 .01472 .08600 Uiso ? ? 1.00000 ? ?
H123a .41558 .07117 .07043 .08300 Uiso ? ? 1.00000 ? ?
H123b .29202 .05628 .12436 .08300 Uiso ? ? 1.00000 ? ?
H123c .41283 .08623 .16665 .08300 Uiso ? ? 1.00000 ? ?
H124a .46296 .15933 .03105 .10000 Uiso ? ? 1.00000 ? ?
H124b .46036 .17791 .12562 .10000 Uiso ? ? 1.00000 ? ?
H124c .37025 .20542 .05626 .10000 Uiso ? ? 1.00000 ? ?
H13 .32660 .21329 .19998 .06800 Uiso ? ? 1.00000 ? ?
H141a .33030 .31225 .34939 .16200 Uiso ? ? 1.00000 ? ?
H141b .34881 .28919 .25854 .16200 Uiso ? ? 1.00000 ? ?
H141c .37425 .25444 .33885 .16200 Uiso ? ? 1.00000 ? ?
H15 -.03483 .22163 .30903 .07200 Uiso ? ? 1.00000 ? ?
H162a -.32319 .12065 .15613 .09600 Uiso ? ? 1.00000 ? ?
H162b -.18345 .10471 .12181 .09600 Uiso ? ? 1.00000 ? ?
H162c -.22974 .16261 .11729 .09600 Uiso ? ? 1.00000 ? ?
H163a -.26676 .08203 .29922 .10100 Uiso ? ? 1.00000 ? ?
H163b -.13749 .09958 .34996 .10100 Uiso ? ? 1.00000 ? ?
H163c -.12547 .06476 .26914 .10100 Uiso ? ? 1.00000 ? ?
H164a -.34534 .17122 .28452 .10900 Uiso ? ? 1.00000 ? ?
H164b -.25478 .21442 .24647 .10900 Uiso ? ? 1.00000 ? ?
H164c -.21966 .19133 .33629 .10900 Uiso ? ? 1.00000 ? ?
H222a .04634 .03520 .40961 .13600 Uiso ? ? 1.00000 ? ?
H222b .03694 -.02524 .41513 .13600 Uiso ? ? 1.00000 ? ?
H222c .03532 .00211 .32639 .13600 Uiso ? ? 1.00000 ? ?
H223a .25073 .07818 .36056 .14200 Uiso ? ? 1.00000 ? ?
H223b .24637 .04627 .27600 .14200 Uiso ? ? 1.00000 ? ?
H223c .37565 .04579 .33462 .14200 Uiso ? ? 1.00000 ? ?
H224a .24010 .03883 .49625 .14700 Uiso ? ? 1.00000 ? ?
H224b .36807 .00585 .47898 .14700 Uiso ? ? 1.00000 ? ?
H224c .23731 -.02132 .50873 .14700 Uiso ? ? 1.00000 ? ?
H23 .36654 -.07802 .44893 .07800 Uiso ? ? 1.00000 ? ?
H241a .40687 -.15579 .52438 .19900 Uiso ? ? 1.00000 ? ?
H241b .54700 -.13286 .50275 .19900 Uiso ? ? 1.00000 ? ?
H241c .52760 -.19195 .51919 .19900 Uiso ? ? 1.00000 ? ?
H25 .38520 -.17989 .25516 .07100 Uiso ? ? 1.00000 ? ?
H262a .10839 -.13963 .04010 .08100 Uiso ? ? 1.00000 ? ?
H262b .07576 -.09658 .10640 .08100 Uiso ? ? 1.00000 ? ?
H262c .06813 -.15507 .13206 .08100 Uiso ? ? 1.00000 ? ?
H263a .33595 -.09763 .01608 .07400 Uiso ? ? 1.00000 ? ?
H263b .43895 -.09110 .09214 .07400 Uiso ? ? 1.00000 ? ?
H263c .31332 -.05492 .08478 .07400 Uiso ? ? 1.00000 ? ?
H264a .30440 -.18969 .04790 .09800 Uiso ? ? 1.00000 ? ?
H264b .27466 -.20836 .14005 .09800 Uiso ? ? 1.00000 ? ?
H264c .41386 -.18387 .12044 .09800 Uiso ? ? 1.00000 ? ?
H102a -.33208 -.03863 .12278 .08000 Uiso ? ? 1.00000 ? ?
H102b -.30700 .01534 .16567 .08000 Uiso ? ? 1.00000 ? ?
H103a -.44446 -.05796 .23422 .13100 Uiso ? ? 1.00000 ? ?
H103b -.38515 -.01082 .28526 .13100 Uiso ? ? 1.00000 ? ?
H104a -.31135 -.10786 .30286 .14600 Uiso ? ? 1.00000 ? ?
H104b -.24640 -.06033 .35003 .14600 Uiso ? ? 1.00000 ? ?
H105a -.07072 -.07884 .27809 .09100 Uiso ? ? 1.00000 ? ?
H105b -.15404 -.11091 .21078 .09100 Uiso ? ? 1.00000 ? ?
H202a .19786 .29372 .05811 .26000 Uiso ? ? 1.00000 ? ?
H202b .15702 .30910 -.03524 .26000 Uiso ? ? 1.00000 ? ?
H203a .03703 .23811 .05289 .22600 Uiso ? ? 1.00000 ? ?
H203b -.01878 .26085 -.03321 .22600 Uiso ? ? 1.00000 ? ?
H204a -.11358 .27023 .10839 .27000 Uiso ? ? 1.00000 ? ?
H204b -.15781 .29884 .02456 .27000 Uiso ? ? 1.00000 ? ?
H205a -.00199 .33530 .15519 .34000 Uiso ? ? 1.00000 ? ?
H205b -.09537 .36669 .09242 .34000 Uiso ? ? 1.00000 ? ?

loop_
_atom_site_aniso_label
_atom_site_aniso_U_11
_atom_site_aniso_U_22
_atom_site_aniso_U_33
_atom_site_aniso_U_12
_atom_site_aniso_U_13
_atom_site_aniso_U_23
Er .03364(17) .03685(17) .03176(16) .00055(14) .00189(11) -.00036(14)
O0 .036(3) .066(3) .034(2) .008(2) .001(2) -.000(2)
O11 .036(3) .040(2) .052(3) -.0017(19) .002(2) -.007(2)
C11 .037(4) .042(4) .044(4) .003(3) -.002(3) -.005(3)
C12 .034(4) .044(4) .053(4) .004(3) .006(3) -.005(3)
C121 .039(4) .054(4) .044(4) -.001(3) .014(3) -.011(3)
C122 .057(5) .075(5) .042(4) -.006(4) .013(4) -.003(4)
C123 .041(4) .058(4) .064(5) .007(3) .013(4) .001(4)
C124 .043(5) .073(5) .086(7) -.007(4) .020(4) -.007(5)
C13 .031(4) .064(5) .066(5) -.009(3) -.001(4) -.007(4)
C14 .046(5) .070(5) .065(5) -.011(4) .005(4) -.026(4)
O14 .068(4) .096(5) .123(6) -.021(3) .016(4) -.069(4)
C141 .082(7) .117(9) .129(10) -.027(6) .007(7) -.075(7)
C15 .054(5) .067(5) .058(5) .006(4) .015(4) -.024(4)
C16 .040(4) .048(4) .050(5) .004(3) .006(3) -.010(3)
C161 .039(4) .054(4) .059(5) -.002(3) .010(4) -.013(3)
C162 .029(4) .082(6) .078(6) .008(4) -.000(4) -.018(5)
C163 .060(5) .080(6) .065(6) -.004(4) .021(4) .001(4)
C164 .052(5) .080(6) .092(7) .007(4) .029(5) -.025(5)
O21 .041(3) .047(3) .035(3) .006(2) .003(2) .004(2)
C21 .029(4) .055(4) .044(4) .000(3) .005(3) .012(3)
C22 .043(4) .071(5) .036(4) -.001(3) .004(3) .003(3)
C221 .068(5) .084(6) .041(4) .010(4) -.006(4) .003(4)
C222 .074(6) .125(8) .056(5) .036(6) -.001(4) -.038(5)
C223 .138(10) .091(7) .050(6) -.021(6) .011(6) -.005(5)
C224 .109(8) .137(10) .049(5) .029(7) -.015(5) -.022(6)
C23 .049(5) .093(6) .044(5) .004(4) -.001(4) .013(4)
O24 .118(6) .131(6) .078(5) .047(5) -.016(5) .037(4)
C24 .061(6) .094(7) .062(6) .017(5) .003(5) .036(5)
C241 .171(14) .184(14) .076(9) .076(10) -.024(9) .051(8)
C25 .046(5) .071(5) .055(5) .010(4) .008(4) .018(4)
C26 .039(4) .057(4) .042(4) -.004(3) .007(3) .006(3)
C261 .047(4) .050(4) .043(4) .002(3) .003(3) .009(3)
C262 .047(5) .060(5) .054(5) -.006(3) .000(4) .003(4)
C263 .045(4) .064(5) .041(4) .003(3) .009(3) .003(3)
C264 .070(6) .056(5) .075(6) .011(4) .006(5) -.013(4)
O101 .044(3) .062(3) .055(3) -.009(2) .008(2) .009(2)
C102 .048(5) .078(5) .063(5) -.009(4) .004(4) .001(4)
C103 .058(6) .131(10) .120(10) -.009(6) .030(6) .029(8)
C104 .109(9) .152(11) .097(9) .013(8) .054(8) .049(8)
C105 .065(6) .083(6) .066(6) -.019(5) .008(5) .017(5)
O201 .23(2) .250(19) .49(4) -.075(16) .11(2) -.15(2)
C202 .17(2) .36(4) .27(3) -.00(3) .09(2) -.09(3)
C203 .23(3) .136(16) .24(3) .006(16) -.01(2) -.040(15)
C204 .17(2) .18(2) .41(4) -.049(17) .08(2) -.11(2)
C205 .19(2) .28(3) .57(5) -.05(2) .15(3) -.28(3)

loop_
_atom_type_symbol
_atom_type_description
_atom_type_oxidation_number
_atom_type_number_in_cell
_atom_type_scat_dispersion_real
_atom_type_scat_dispersion_imag
_atom_type_scat_source
C ? 0 152 .002014 .002014 'Int Tables Vol IV Tables 2.2B and 2.3.1'
O ? 0 28 .007996 .005981 'Int Tables Vol IV Tables 2.2B and 2.3.1'
H ? 0 252 0 0 'Int Tables Vol IV Tables 2.2B and 2.3.1'
Er ? 0 4 -.723022 4.958 'Int Tables Vol IV Tables 2.2B and 2.3.1'

loop_
_geom_angle_atom_site_label_1
_geom_angle_atom_site_label_2
_geom_angle_atom_site_label_3
_geom_angle_site_symmetry_1
_geom_angle_site_symmetry_2
_geom_angle_site_symmetry_3
_geom_angle
_geom_angle_publ_flag
O0 Er O11 . . . 107.63(18) ?
O0 Er O21 . . . 103.08(17) ?
O0 Er O101 . . . 134.12(17) ?
O0 Er O0 . . 3 68.67(18) ?
O11 Er O21 . . . 106.52(17) ?
O11 Er O101 . . . 110.94(17) ?
O11 Er O0 . . 3 101.16(17) ?
O21 Er O101 . . . 88.96(16) ?
O21 Er O0 . . 3 152.30(17) ?
O101 Er O0 . . 3 80.23(17) ?
Er Er O0 3 . 3 33.93(13) ?
Er O0 H0 . . . 113(9) ?
Er O0 Er . . 3 111.3(2) ?
H0 O0 Er . . 3 135(9) ?
Er O11 C11 . . . 165.7(4) ?
O11 C11 C12 . . . 120.5(6) ?
O11 C11 C16 . . . 120.1(6) ?
C12 C11 C16 . . . 119.4(6) ?
C11 C12 C121 . . . 122.8(6) ?
C11 C12 C13 . . . 119.3(6) ?
C121 C12 C13 . . . 117.9(6) ?
C12 C121 C122 . . . 108.5(6) ?
C12 C121 C123 . . . 113.1(6) ?
C12 C121 C124 . . . 110.8(6) ?
C122 C121 C123 . . . 111.3(6) ?
C122 C121 C124 . . . 106.1(6) ?
C123 C121 C124 . . . 106.8(6) ?
C121 C122 H122a . . . 109.2 ?
C121 C122 H122b . . . 110.0 ?
C121 C122 H122c . . . 110.0 ?
H122a C122 H122b . . . 108.5 ?
H122a C122 H122c . . . 109.2 ?
H122b C122 H122c . . . 110.0 ?
C121 C123 H123a . . . 109.8 ?
C121 C123 H123b . . . 109.8 ?
C121 C123 H123c . . . 110.2 ?
H123a C123 H123b . . . 108.7 ?
H123a C123 H123c . . . 109.0 ?
H123b C123 H123c . . . 109.3 ?
C121 C124 H124a . . . 108.9 ?
C121 C124 H124b . . . 109.7 ?
C121 C124 H124c . . . 110.5 ?
H124a C124 H124b . . . 108.4 ?
H124a C124 H124c . . . 109.1 ?
H124b C124 H124c . . . 110.3 ?
C12 C13 C14 . . . 120.7(6) ?
C12 C13 H13 . . . 119.8 ?
C14 C13 H13 . . . 119.5 ?
C13 C14 O14 . . . 125.0(7) ?
C13 C14 C15 . . . 119.2(7) ?
O14 C14 C15 . . . 115.8(7) ?
C14 O14 C141 . . . 116.4(7) ?
O14 C141 H141a . . . 108.2 ?
O14 C141 H141b . . . 109.4 ?
O14 C141 H141c . . . 107.9 ?
H141a C141 H141b . . . 111.2 ?
H141a C141 H141c . . . 109.4 ?
H141b C141 H141c . . . 110.6 ?
C14 C15 C16 . . . 122.3(7) ?
C14 C15 H15 . . . 118.8 ?
C16 C15 H15 . . . 118.8 ?
C11 C16 C15 . . . 117.9(6) ?
C11 C16 C161 . . . 122.2(6) ?
C15 C16 C161 . . . 119.9(6) ?
C16 C161 C162 . . . 110.3(6) ?
C16 C161 C163 . . . 110.7(6) ?
C16 C161 C164 . . . 111.2(6) ?
C162 C161 C163 . . . 111.6(6) ?
C162 C161 C164 . . . 105.8(6) ?
C163 C161 C164 . . . 107.1(7) ?
C161 C162 H162a . . . 109.3 ?
C161 C162 H162b . . . 108.7 ?
C161 C162 H162c . . . 109.6 ?
H162a C162 H162b . . . 109.8 ?
H162a C162 H162c . . . 109.9 ?
H162b C162 H162c . . . 109.5 ?
C161 C163 H163a . . . 109.1 ?
C161 C163 H163b . . . 110.0 ?
C161 C163 H163c . . . 109.5 ?
H163a C163 H163b . . . 109.0 ?
H163a C163 H163c . . . 109.1 ?
H163b C163 H163c . . . 110.0 ?
C161 C164 H164a . . . 108.6 ?
C161 C164 H164b . . . 109.2 ?
C161 C164 H164c . . . 110.2 ?
H164a C164 H164b . . . 108.4 ?
H164a C164 H164c . . . 110.2 ?
H164b C164 H164c . . . 110.2 ?
Er O21 C21 . . . 170.0(4) ?
O21 C21 C22 . . . 120.5(6) ?
O21 C21 C26 . . . 120.3(6) ?
C22 C21 C26 . . . 119.2(6) ?
C21 C22 C221 . . . 123.5(6) ?
C21 C22 C23 . . . 118.4(7) ?
C221 C22 C23 . . . 118.1(7) ?
C22 C221 C222 . . . 110.8(7) ?
C22 C221 C223 . . . 110.5(7) ?
C22 C221 C224 . . . 114.4(7) ?
C222 C221 C223 . . . 109.3(7) ?
C222 C221 C224 . . . 105.4(7) ?
C223 C221 C224 . . . 106.2(7) ?
C221 C222 H222a . . . 108.7 ?
C221 C222 H222b . . . 110.4 ?
C221 C222 H222c . . . 110.1 ?
H222a C222 H222b . . . 108.4 ?
H222a C222 H222c . . . 108.6 ?
H222b C222 H222c . . . 110.6 ?
C221 C223 H223a . . . 109.4 ?
C221 C223 H223b . . . 110.8 ?
C221 C223 H223c . . . 109.7 ?
H223a C223 H223b . . . 109.8 ?
H223a C223 H223c . . . 107.5 ?
H223b C223 H223c . . . 109.6 ?
C221 C224 H224a . . . 109.4 ?
C221 C224 H224b . . . 109.7 ?
C221 C224 H224c . . . 108.9 ?
H224a C224 H224b . . . 110.3 ?
H224a C224 H224c . . . 109.4 ?
H224b C224 H224c . . . 109.2 ?
C22 C23 C24 . . . 122.2(7) ?
C22 C23 H23 . . . 119.3 ?
C24 C23 H23 . . . 118.4 ?
C24 O24 C241 . . . 118.2(9) ?
C23 C24 O24 . . . 125.9(8) ?
C23 C24 C25 . . . 119.3(8) ?
O24 C24 C25 . . . 114.8(8) ?
O24 C241 H241a . . . 115.3 ?
O24 C241 H241b . . . 112.6 ?
O24 C241 H241c . . . 112.2 ?
H241a C241 H241b . . . 105.6 ?
H241a C241 H241c . . . 105.3 ?
H241b C241 H241c . . . 104.9 ?
C24 C25 C26 . . . 121.1(7) ?
C24 C25 H25 . . . 118.7 ?
C26 C25 H25 . . . 120.2 ?
C21 C26 C25 . . . 119.8(7) ?
C21 C26 C261 . . . 121.6(6) ?
C25 C26 C261 . . . 118.3(6) ?
C26 C261 C262 . . . 111.7(6) ?
C26 C261 C263 . . . 107.6(6) ?
C26 C261 C264 . . . 113.3(6) ?
C262 C261 C263 . . . 111.9(6) ?
C262 C261 C264 . . . 105.3(6) ?
C263 C261 C264 . . . 107.0(6) ?
C261 C262 H262a . . . 108.9 ?
C261 C262 H262b . . . 110.3 ?
C261 C262 H262c . . . 109.9 ?
H262a C262 H262b . . . 109.5 ?
H262a C262 H262c . . . 108.6 ?
H262b C262 H262c . . . 109.7 ?
C261 C263 H263a . . . 109.0 ?
C261 C263 H263b . . . 109.6 ?
C261 C263 H263c . . . 110.1 ?
H263a C263 H263b . . . 109.0 ?
H263a C263 H263c . . . 109.4 ?
H263b C263 H263c . . . 109.7 ?
C261 C264 H264a . . . 109.3 ?
C261 C264 H264b . . . 109.8 ?
C261 C264 H264c . . . 109.4 ?
H264a C264 H264b . . . 109.5 ?
H264a C264 H264c . . . 109.7 ?
H264b C264 H264c . . . 109.2 ?
Er O101 C102 . . . 126.2(4) ?
Er O101 C105 . . . 127.3(4) ?
C102 O101 C105 . . . 106.2(6) ?
O101 C102 C103 . . . 106.2(7) ?
O101 C102 H102a . . . 111.1 ?
O101 C102 H102b . . . 110.9 ?
C103 C102 H102a . . . 110.7 ?
C103 C102 H102b . . . 109.3 ?
H102a C102 H102b . . . 108.6 ?
C102 C103 C104 . . . 106.6(9) ?
C102 C103 H103a . . . 109.8 ?
C102 C103 H103b . . . 111.5 ?
C104 C103 H103a . . . 108.6 ?
C104 C103 H103b . . . 110.3 ?
H103a C103 H103b . . . 109.9 ?
C103 C104 C105 . . . 107.0(9) ?
C103 C104 H104a . . . 110.4 ?
C103 C104 H104b . . . 109.5 ?
C105 C104 H104a . . . 109.9 ?
C105 C104 H104b . . . 110.9 ?
H104a C104 H104b . . . 109.2 ?
O101 C105 C104 . . . 104.9(7) ?
O101 C105 H105a . . . 110.4 ?
O101 C105 H105b . . . 111.3 ?
C104 C105 H105a . . . 109.2 ?
C104 C105 H105b . . . 110.2 ?
H105a C105 H105b . . . 110.7 ?
C202 O201 C205 . . . 107(2) ?
O201 C202 C203 . . . 106(2) ?
O201 C202 H202a . . . 101 ?
O201 C202 H202b . . . 125 ?
C203 C202 H202a . . . 104 ?
C203 C202 H202b . . . 109 ?
H202a C202 H202b . . . 109 ?
C202 C203 C204 . . . 107(2) ?
C202 C203 H203a . . . 116 ?
C202 C203 H203b . . . 111 ?
C204 C203 H203a . . . 110 ?
C204 C203 H203b . . . 103 ?
H203a C203 H203b . . . 109.5 ?
C203 C204 C205 . . . 107(2) ?
C203 C204 H204a . . . 109 ?
C203 C204 H204b . . . 118 ?
C205 C204 H204a . . . 103 ?
C205 C204 H204b . . . 111 ?
H204a C204 H204b . . . 107.4 ?
O201 C205 C204 . . . 109(2) ?
O201 C205 H205a . . . 98 ?
O201 C205 H205b . . . 112 ?
C204 C205 H205a . . . 117 ?
C204 C205 H205b . . . 113 ?
H205a C205 H205b . . . 107 ?

loop_
_geom_bond_atom_site_label_1
_geom_bond_atom_site_label_2
_geom_bond_site_symmetry_1
_geom_bond_site_symmetry_2
_geom_bond_distance
_geom_bond_publ_flag
Er O0 . . 2.213(5) ?
Er O11 . . 2.056(4) ?
Er O21 . . 2.108(4) ?
Er O101 . . 2.365(5) ?
Er O0 . 3 2.259(5) ?
O0 H0 . . .74(12) ?
O11 C11 . . 1.357(7) ?
C11 C12 . . 1.396(9) ?
C11 C16 . . 1.421(9) ?
C12 C121 . . 1.547(10) ?
C12 C13 . . 1.406(10) ?
C121 C122 . . 1.520(10) ?
C121 C123 . . 1.516(10) ?
C121 C124 . . 1.548(10) ?
C122 H122a . . .960 ?
C122 H122b . . .951 ?
C122 H122c . . .943 ?
C123 H123a . . .956 ?
C123 H123b . . .952 ?
C123 H123c . . .949 ?
C124 H124a . . .964 ?
C124 H124b . . .950 ?
C124 H124c . . .941 ?
C13 C14 . . 1.381(11) ?
C13 H13 . . .948 ?
C14 O14 . . 1.368(10) ?
C14 C15 . . 1.372(11) ?
O14 C141 . . 1.413(12) ?
C141 H141a . . .948 ?
C141 H141b . . .932 ?
C141 H141c . . .954 ?
C15 C16 . . 1.398(10) ?
C15 H15 . . .950 ?
C16 C161 . . 1.539(10) ?
C161 C162 . . 1.529(11) ?
C161 C163 . . 1.517(11) ?
C161 C164 . . 1.563(11) ?
C162 H162a . . .945 ?
C162 H162b . . .951 ?
C162 H162c . . .949 ?
C163 H163a . . .958 ?
C163 H163b . . .947 ?
C163 H163c . . .947 ?
C164 H164a . . .956 ?
C164 H164b . . .956 ?
C164 H164c . . .935 ?
O21 C21 . . 1.348(8) ?
C21 C22 . . 1.418(10) ?
C21 C26 . . 1.420(10) ?
C22 C221 . . 1.529(11) ?
C22 C23 . . 1.400(11) ?
C221 C222 . . 1.512(13) ?
C221 C223 . . 1.523(13) ?
C221 C224 . . 1.536(12) ?
C222 H222a . . .968 ?
C222 H222b . . .945 ?
C222 H222c . . .942 ?
C223 H223a . . .961 ?
C223 H223b . . .935 ?
C223 H223c . . .963 ?
C224 H224a . . .944 ?
C224 H224b . . .946 ?
C224 H224c . . .957 ?
C23 C24 . . 1.368(13) ?
C23 H23 . . .947 ?
O24 C24 . . 1.390(12) ?
O24 C241 . . 1.361(14) ?
C24 C25 . . 1.394(12) ?
C241 H241a . . .952 ?
C241 H241b . . .996 ?
C241 H241c . . .953 ?
C25 C26 . . 1.378(10) ?
C25 H25 . . .942 ?
C26 C261 . . 1.531(10) ?
C261 C262 . . 1.539(10) ?
C261 C263 . . 1.534(10) ?
C261 C264 . . 1.522(10) ?
C262 H262a . . .957 ?
C262 H262b . . .943 ?
C262 H262c . . .954 ?
C263 H263a . . .955 ?
C263 H263b . . .950 ?
C263 H263c . . .946 ?
C264 H264a . . .947 ?
C264 H264b . . .953 ?
C264 H264c . . .951 ?
O101 C102 . . 1.440(9) ?
O101 C105 . . 1.459(10) ?
C102 C103 . . 1.476(14) ?
C102 H102a . . .955 ?
C102 H102b . . .955 ?
C103 C104 . . 1.464(17) ?
C103 H103a . . .963 ?
C103 H103b . . .932 ?
C104 C105 . . 1.479(15) ?
C104 H104a . . .954 ?
C104 H104b . . .948 ?
C105 H105a . . .949 ?
C105 H105b . . .937 ?
O201 C202 . . 1.33(4) ?
O201 C205 . . 1.33(4) ?
C202 C203 . . 1.48(4) ?
C202 H202a . . 1.00 ?
C202 H202b . . .90 ?
C203 C204 . . 1.27(3) ?
C203 H203a . . .946 ?
C203 H203b . . .95 ?
C204 C205 . . 1.41(4) ?
C204 H204a . . 1.02 ?
C204 H204b . . .90 ?
C205 H205a . . .97 ?
C205 H205b . . .97 ?
